data_2210699
loop_
_publ_author_name
'Michiue, Kenji'
'Steele, Ian M.'
'Jordan, Richard F.'

_publ_section_title
;
[Bis(3-mesitylpyrazol-1-yl)(5-mesitylpyrazol-1-yl)borohydrido]dichloro(2,4,6-
tri-<i>tert</i>-butylphenolato)titanium toluene solvate
;
_journal_coeditor_code LH2167
_journal_issue 10
_journal_name_full 'Acta Crystallographica, Section E'
_journal_page_first m2455
_journal_page_last m2456
_journal_paper_doi 10.1107/S1600536806034878
_journal_volume 62
_journal_year 2006
_chemical_formula_iupac '[Ti (C18 H29 O) Cl2 (C36 H40 B N6)], C7 H8'
_chemical_formula_moiety 'C54 H69 B Cl2 N6 O Ti, C7 H8'
_chemical_formula_sum 'C61 H77 B Cl2 N6 O Ti'
_chemical_formula_weight 1039.90
_chemical_name_systematic
;
[Bis(3-mesitylpyrazol-1-yl)(5-mesitylpyrazol-1-yl)borohydrido]dichloro(2,4,6-
tri-tert-butylphenolato)titanium toluene solvate
;
_space_group_IT_number 2
_space_group_name_Hall '-P 1'
_space_group_name_H-M_alt 'P -1'
_symmetry_cell_setting triclinic
_symmetry_space_group_name_Hall '-P 1'
_symmetry_space_group_name_H-M 'P -1'
_atom_sites_solution_hydrogens geom
_atom_sites_solution_primary direct
_atom_sites_solution_secondary difmap
_audit_creation_method SHELXTL
_cell_angle_alpha 74.082(3)
_cell_angle_beta 88.828(3)
_cell_angle_gamma 71.303(3)
_cell_formula_units_Z 2
_cell_length_a 9.9124(15)
_cell_length_b 13.656(2)
_cell_length_c 23.488(3)
_cell_measurement_reflns_used 1024
_cell_measurement_temperature 200(2)
_cell_measurement_theta_max 25.12
_cell_measurement_theta_min 2.31
_cell_volume 2888.2(7)
_computing_cell_refinement 'SAINT (Bruker, 2002)'
_computing_data_collection 'SMART (Bruker, 2002)'
_computing_data_reduction 'SADABS (Bruker, 2002)'
_computing_molecular_graphics SHELXTL
_computing_publication_material SHELXTL
_computing_structure_refinement SHELXTL
_computing_structure_solution 'SHELXTL (Bruker, 2002)'
_diffrn_ambient_temperature 200(2)
_diffrn_detector_area_resol_mean 8.33
_diffrn_measured_fraction_theta_full 0.990
_diffrn_measured_fraction_theta_max 0.990
_diffrn_measurement_device_type 'Bruker SMART APEX CCD'
_diffrn_measurement_method \w
_diffrn_radiation_monochromator graphite
_diffrn_radiation_source 'fine-focus sealed tube'
_diffrn_radiation_type MoK\a
_diffrn_radiation_wavelength 0.71073
_diffrn_reflns_av_R_equivalents 0.0387
_diffrn_reflns_av_sigmaI/netI 0.0878
_diffrn_reflns_limit_h_max 11
_diffrn_reflns_limit_h_min -11
_diffrn_reflns_limit_k_max 16
_diffrn_reflns_limit_k_min -16
_diffrn_reflns_limit_l_max 27
_diffrn_reflns_limit_l_min -27
_diffrn_reflns_number 21142
_diffrn_reflns_theta_full 25.12
_diffrn_reflns_theta_max 25.12
_diffrn_reflns_theta_min 2.31
_diffrn_standards_decay_% 0
_diffrn_standards_number 0
_exptl_absorpt_coefficient_mu 0.285
_exptl_absorpt_correction_T_max 0.9775
_exptl_absorpt_correction_T_min 0.8827
_exptl_absorpt_correction_type multi-scan
_exptl_absorpt_process_details '(SADABS; Bruker, 2002)'
_exptl_crystal_colour red
_exptl_crystal_density_diffrn 1.196
_exptl_crystal_density_method 'not measured'
_exptl_crystal_description brick
_exptl_crystal_F_000 1108
_exptl_crystal_size_max 0.24
_exptl_crystal_size_mid 0.08
_exptl_crystal_size_min 0.08
_refine_diff_density_max 0.628
_refine_diff_density_min -0.448
_refine_ls_extinction_method none
_refine_ls_goodness_of_fit_ref 1.055
_refine_ls_hydrogen_treatment mixed
_refine_ls_matrix_type full
_refine_ls_number_parameters 672
_refine_ls_number_reflns 10192
_refine_ls_number_restraints 0
_refine_ls_restrained_S_all 1.055
_refine_ls_R_factor_all 0.1081
_refine_ls_R_factor_gt 0.0706
_refine_ls_shift/su_max 0.038
_refine_ls_shift/su_mean 0.001
_refine_ls_structure_factor_coef Fsqd
_refine_ls_weighting_details 'calc w=1/[\s^2^(Fo^2^)+(0.0655P)^2^] where P=(Fo^2^+2Fc^2^)/3'
_refine_ls_weighting_scheme calc
_refine_ls_wR_factor_gt 0.1464
_refine_ls_wR_factor_ref 0.1617
_reflns_number_gt 6885
_reflns_number_total 10192
_reflns_threshold_expression I>2\s(I)
_cod_data_source_file lh2167.cif
_cod_database_code 2210699

loop_
_symmetry_equiv_pos_as_xyz
'x, y, z'
'-x, -y, -z'

loop_
_atom_site_type_symbol
_atom_site_label
_atom_site_fract_x
_atom_site_fract_y
_atom_site_fract_z
_atom_site_U_iso_or_equiv
_atom_site_adp_type
_atom_site_calc_flag
_atom_site_refinement_flags
_atom_site_occupancy
B B1 0.1544(5) 0.6937(4) 0.33604(19) 0.0319(10) Uani d . 1
C C1 0.2667(5) 0.6582(4) 0.44029(18) 0.0487(12) Uani d . 1
H H1 0.2069 0.6213 0.4619 0.058 Uiso calc R 1
C C2 0.3760(5) 0.6767(4) 0.46425(19) 0.0606(14) Uani d . 1
H H2 0.4069 0.6558 0.5051 0.073 Uiso calc R 1
C C3 0.4344(4) 0.7327(4) 0.41668(17) 0.0432(11) Uani d . 1
C C4 0.5535(4) 0.7743(4) 0.42197(16) 0.0403(10) Uani d . 1
C C5 0.6946(4) 0.7076(4) 0.42474(16) 0.0406(10) Uani d . 1
C C6 0.8036(5) 0.7482(4) 0.43173(17) 0.0463(11) Uani d . 1
H H6 0.8999 0.7035 0.4330 0.056 Uiso calc R 1
C C7 0.7775(5) 0.8506(4) 0.43686(19) 0.0552(13) Uani d . 1
C C8 0.6378(5) 0.9120(4) 0.43700(19) 0.0597(13) Uani d . 1
H H8 0.6174 0.9822 0.4416 0.072 Uiso calc R 1
C C9 0.5256(5) 0.8756(4) 0.43077(19) 0.0542(13) Uani d . 1
C C10 0.7309(5) 0.5938(4) 0.42340(19) 0.0548(12) Uani d . 1
H H10A 0.7082 0.5508 0.4608 0.082 Uiso calc R 1
H H10B 0.8331 0.5649 0.4183 0.082 Uiso calc R 1
H H10C 0.6755 0.5908 0.3902 0.082 Uiso calc R 1
C C11 0.8978(6) 0.8945(5) 0.4422(2) 0.0828(18) Uani d . 1
H H11A 0.9027 0.9043 0.4818 0.124 Uiso calc R 1
H H11B 0.8799 0.9640 0.4121 0.124 Uiso calc R 1
H H11C 0.9885 0.8436 0.4361 0.124 Uiso calc R 1
C C12 0.3744(5) 0.9460(5) 0.4340(3) 0.090(2) Uani d . 1
H H12A 0.3728 1.0198 0.4297 0.135 Uiso calc R 1
H H12B 0.3398 0.9179 0.4723 0.135 Uiso calc R 1
H H12C 0.3128 0.9459 0.4019 0.135 Uiso calc R 1
C C13 -0.0660(4) 0.8611(3) 0.29172(17) 0.0349(9) Uani d . 1
H H13 -0.1380 0.8301 0.3057 0.042 Uiso calc R 1
C C14 -0.0888(4) 0.9667(3) 0.26334(17) 0.0381(10) Uani d . 1
H H14 -0.1783 1.0228 0.2537 0.046 Uiso calc R 1
C C15 0.0450(4) 0.9764(3) 0.25121(16) 0.0320(9) Uani d . 1
C C16 0.0739(4) 1.0789(3) 0.22754(17) 0.0337(9) Uani d . 1
C C17 0.0736(4) 1.1279(3) 0.16704(18) 0.0394(10) Uani d . 1
C C18 0.1010(4) 1.2244(3) 0.14895(19) 0.0459(11) Uani d . 1
H H18 0.1017 1.2570 0.1077 0.055 Uiso calc R 1
C C19 0.1276(4) 1.2754(3) 0.1893(2) 0.0442(11) Uani d . 1
C C20 0.1191(4) 1.2295(3) 0.24847(19) 0.0393(10) Uani d . 1
H H20 0.1328 1.2646 0.2765 0.047 Uiso calc R 1
C C21 0.0911(4) 1.1338(3) 0.26813(17) 0.0346(9) Uani d . 1
C C22 0.0426(5) 1.0787(4) 0.12072(18) 0.0557(13) Uani d . 1
H H22A 0.1300 1.0240 0.1152 0.084 Uiso calc R 1
H H22B 0.0082 1.1350 0.0831 0.084 Uiso calc R 1
H H22C -0.0307 1.0451 0.1338 0.084 Uiso calc R 1
C C23 0.1641(5) 1.3786(3) 0.1682(2) 0.0619(14) Uani d . 1
H H23A 0.1694 1.4067 0.2019 0.093 Uiso calc R 1
H H23B 0.0900 1.4320 0.1383 0.093 Uiso calc R 1
H H23C 0.2565 1.3637 0.1507 0.093 Uiso calc R 1
C C24 0.0751(4) 1.0891(3) 0.33310(17) 0.0453(11) Uani d . 1
H H24A 0.1114 1.1265 0.3561 0.068 Uiso calc R 1
H H24B 0.1295 1.0119 0.3460 0.068 Uiso calc R 1
H H24C -0.0260 1.0997 0.3395 0.068 Uiso calc R 1
C C25 0.4270(4) 0.5789(3) 0.24835(16) 0.0348(9) Uani d . 1
H H25 0.5080 0.5798 0.2262 0.042 Uiso calc R 1
C C26 0.3724(4) 0.4957(3) 0.26197(18) 0.0391(10) Uani d . 1
H H26 0.4072 0.4301 0.2514 0.047 Uiso calc R 1
C C27 0.2558(4) 0.5270(3) 0.29441(16) 0.0335(9) Uani d . 1
C C28 0.1559(4) 0.4703(3) 0.32218(17) 0.0349(9) Uani d . 1
C C29 0.2003(5) 0.3883(3) 0.37558(18) 0.0437(11) Uani d . 1
C C30 0.1042(5) 0.3375(3) 0.40189(19) 0.0494(12) Uani d . 1
H H30 0.1340 0.2815 0.4380 0.059 Uiso calc R 1
C C31 -0.0324(5) 0.3656(4) 0.3774(2) 0.0481(11) Uani d . 1
C C32 -0.0737(4) 0.4456(3) 0.32480(19) 0.0434(11) Uani d . 1
H H32 -0.1673 0.4644 0.3072 0.052 Uiso calc R 1
C C33 0.0173(4) 0.5003(3) 0.29619(18) 0.0375(10) Uani d . 1
C C34 0.3465(5) 0.3586(4) 0.4062(2) 0.0644(14) Uani d . 1
H H34A 0.3587 0.2990 0.4424 0.097 Uiso calc R 1
H H34B 0.3556 0.4211 0.4166 0.097 Uiso calc R 1
H H34C 0.4200 0.3364 0.3795 0.097 Uiso calc R 1
C C35 -0.1376(5) 0.3115(4) 0.4086(2) 0.0646(14) Uani d . 1
H H35A -0.2334 0.3507 0.3888 0.097 Uiso calc R 1
H H35B -0.1385 0.3123 0.4502 0.097 Uiso calc R 1
H H35C -0.1082 0.2368 0.4067 0.097 Uiso calc R 1
C C36 -0.0346(4) 0.5893(3) 0.24002(18) 0.0440(11) Uani d . 1
H H36A -0.0517 0.6588 0.2482 0.066 Uiso calc R 1
H H36B -0.1237 0.5871 0.2240 0.066 Uiso calc R 1
H H36C 0.0375 0.5806 0.2110 0.066 Uiso calc R 1
C C37 0.4324(4) 0.8162(3) 0.13735(15) 0.0292(9) Uani d . 1
C C38 0.5514(4) 0.8469(3) 0.11589(16) 0.0329(9) Uani d . 1
C C39 0.6429(4) 0.7824(3) 0.08480(17) 0.0400(10) Uani d . 1
H H39 0.7282 0.7972 0.0728 0.048 Uiso calc R 1
C C40 0.6170(4) 0.6993(3) 0.07067(17) 0.0397(10) Uani d . 1
C C41 0.4825(4) 0.6905(3) 0.08054(16) 0.0377(10) Uani d . 1
H H41 0.4560 0.6412 0.0652 0.045 Uiso calc R 1
C C42 0.3843(4) 0.7498(3) 0.11166(16) 0.0321(9) Uani d . 1
C C43 0.2282(4) 0.7507(3) 0.10526(16) 0.0345(9) Uani d . 1
C C44 0.1656(5) 0.8323(4) 0.04541(18) 0.0571(13) Uani d . 1
H H44A 0.0666 0.8363 0.0384 0.086 Uiso calc R 1
H H44B 0.2220 0.8096 0.0138 0.086 Uiso calc R 1
H H44C 0.1679 0.9033 0.0457 0.086 Uiso calc R 1
C C45 0.2226(5) 0.6403(4) 0.1043(2) 0.0553(13) Uani d . 1
H H45A 0.2760 0.5853 0.1398 0.083 Uiso calc R 1
H H45B 0.2651 0.6230 0.0687 0.083 Uiso calc R 1
H H45C 0.1229 0.6422 0.1036 0.083 Uiso calc R 1
C C46 0.1315(4) 0.7847(3) 0.15268(17) 0.0387(10) Uani d . 1
H H46A 0.0329 0.7929 0.1414 0.058 Uiso calc R 1
H H46B 0.1361 0.8534 0.1562 0.058 Uiso calc R 1
H H46C 0.1633 0.7295 0.1909 0.058 Uiso calc R 1
C C47 0.7271(5) 0.6204(4) 0.0439(2) 0.0530(12) Uani d . 1
C C48 0.7767(8) 0.5141(5) 0.0885(3) 0.145(3) Uani d . 1
H H48A 0.7018 0.4806 0.0922 0.218 Uiso calc R 1
H H48B 0.7980 0.5231 0.1270 0.218 Uiso calc R 1
H H48C 0.8630 0.4680 0.0761 0.218 Uiso calc R 1
C C49 0.6668(7) 0.6159(7) -0.0124(3) 0.142(3) Uani d . 1
H H49A 0.5912 0.5832 -0.0038 0.213 Uiso calc R 1
H H49B 0.7425 0.5725 -0.0314 0.213 Uiso calc R 1
H H49C 0.6269 0.6890 -0.0390 0.213 Uiso calc R 1
C C50 0.8567(7) 0.6542(6) 0.0274(3) 0.128(3) Uani d . 1
H H50A 0.8981 0.6638 0.0621 0.193 Uiso calc R 1
H H50B 0.8286 0.7223 -0.0044 0.193 Uiso calc R 1
H H50C 0.9275 0.5985 0.0136 0.193 Uiso calc R 1
C C51 0.5774(4) 0.9506(3) 0.11988(17) 0.0379(10) Uani d . 1
C C52 0.6491(5) 0.9951(4) 0.06408(19) 0.0568(13) Uani d . 1
H H52A 0.5951 0.9997 0.0284 0.085 Uiso calc R 1
H H52B 0.7472 0.9468 0.0654 0.085 Uiso calc R 1
H H52C 0.6504 1.0670 0.0631 0.085 Uiso calc R 1
C C53 0.6766(4) 0.9311(3) 0.17358(18) 0.0446(11) Uani d . 1
H H53A 0.6970 0.9974 0.1720 0.067 Uiso calc R 1
H H53B 0.7660 0.8736 0.1732 0.067 Uiso calc R 1
H H53C 0.6305 0.9098 0.2101 0.067 Uiso calc R 1
C C54 0.4358(4) 1.0390(3) 0.1199(2) 0.0483(11) Uani d . 1
H H54A 0.3901 1.0175 0.1565 0.072 Uiso calc R 1
H H54B 0.3728 1.0496 0.0856 0.072 Uiso calc R 1
H H54C 0.4538 1.1064 0.1178 0.072 Uiso calc R 1
C C55 0.6169(11) 0.2637(8) 0.1339(6) 0.200(5) Uani d . 1
H H55A 0.6244 0.1956 0.1257 0.301 Uiso calc R 1
H H55B 0.6966 0.2875 0.1175 0.301 Uiso calc R 1
H H55C 0.5264 0.3185 0.1155 0.301 Uiso calc R 1
C C56 0.6216(11) 0.2492(6) 0.1927(4) 0.122(3) Uani d . 1
C C57 0.7207(6) 0.2835(4) 0.2180(4) 0.0794(18) Uani d . 1
H H57 0.7808 0.3184 0.1949 0.095 Uiso calc R 1
C C58 0.7227(7) 0.2634(5) 0.2749(4) 0.089(2) Uani d . 1
H H58 0.7869 0.2861 0.2933 0.107 Uiso calc R 1
C C59 0.6409(8) 0.2120(6) 0.3115(4) 0.116(3) Uani d . 1
H H59 0.6540 0.1986 0.3532 0.139 Uiso calc R 1
C C60 0.5462(7) 0.1815(5) 0.2903(4) 0.119(3) Uani d . 1
H H60 0.4869 0.1494 0.3158 0.143 Uiso calc R 1
C C61 0.5338(6) 0.1973(4) 0.2293(4) 0.084(2) Uani d . 1
H H61 0.4681 0.1737 0.2123 0.100 Uiso calc R 1
Cl Cl1 0.40619(10) 0.95865(8) 0.28228(4) 0.0407(3) Uani d . 1
Cl Cl2 0.61426(10) 0.71680(8) 0.27708(4) 0.0388(3) Uani d . 1
H H62 0.078(3) 0.656(3) 0.3574(14) 0.027(9) Uiso d . 1
N N1 0.3615(3) 0.7467(3) 0.36546(13) 0.0343(8) Uani d . 1
N N2 0.2567(3) 0.7000(3) 0.38169(13) 0.0357(8) Uani d . 1
N N3 0.1461(3) 0.8778(2) 0.27156(12) 0.0285(7) Uani d . 1
N N4 0.0744(3) 0.8078(2) 0.29676(13) 0.0305(7) Uani d . 1
N N5 0.3508(3) 0.6592(2) 0.27053(12) 0.0289(7) Uani d . 1
N N6 0.2442(3) 0.6257(2) 0.29837(13) 0.0307(7) Uani d . 1
O O1 0.3692(2) 0.84719(19) 0.18516(10) 0.0293(6) Uani d . 1
Ti Ti1 0.37752(7) 0.81311(5) 0.26523(3) 0.0287(2) Uani d . 1

loop_
_atom_site_aniso_label
_atom_site_aniso_U_11
_atom_site_aniso_U_22
_atom_site_aniso_U_33
_atom_site_aniso_U_12
_atom_site_aniso_U_13
_atom_site_aniso_U_23
B1 0.029(2) 0.037(3) 0.029(2) -0.011(2) 0.0066(19) -0.009(2)
C1 0.043(3) 0.071(3) 0.031(2) -0.022(2) 0.012(2) -0.008(2)
C2 0.044(3) 0.111(4) 0.024(2) -0.028(3) 0.003(2) -0.012(3)
C3 0.034(2) 0.064(3) 0.028(2) -0.009(2) 0.0033(18) -0.017(2)
C4 0.037(2) 0.063(3) 0.022(2) -0.014(2) 0.0044(17) -0.018(2)
C5 0.038(2) 0.059(3) 0.022(2) -0.011(2) 0.0077(18) -0.013(2)
C6 0.036(2) 0.066(3) 0.032(2) -0.012(2) 0.0077(19) -0.012(2)
C7 0.058(3) 0.076(4) 0.038(3) -0.027(3) 0.006(2) -0.018(2)
C8 0.069(4) 0.064(3) 0.049(3) -0.015(3) -0.007(3) -0.029(3)
C9 0.045(3) 0.073(3) 0.046(3) -0.004(3) -0.003(2) -0.035(3)
C10 0.052(3) 0.057(3) 0.046(3) -0.006(2) 0.004(2) -0.014(2)
C11 0.089(4) 0.116(5) 0.070(4) -0.070(4) 0.009(3) -0.027(3)
C12 0.057(3) 0.113(5) 0.101(5) 0.014(3) -0.016(3) -0.080(4)
C13 0.026(2) 0.044(3) 0.041(2) -0.0126(19) 0.0042(17) -0.021(2)
C14 0.028(2) 0.036(2) 0.047(3) -0.0027(18) -0.0017(19) -0.016(2)
C15 0.030(2) 0.032(2) 0.033(2) -0.0072(18) -0.0004(17) -0.0114(18)
C16 0.025(2) 0.032(2) 0.041(2) -0.0015(17) 0.0005(17) -0.0138(19)
C17 0.037(2) 0.034(2) 0.041(2) -0.0002(19) -0.0026(19) -0.014(2)
C18 0.050(3) 0.034(2) 0.042(3) -0.003(2) 0.005(2) -0.007(2)
C19 0.041(3) 0.033(2) 0.056(3) -0.007(2) 0.009(2) -0.015(2)
C20 0.038(2) 0.033(2) 0.051(3) -0.0085(19) 0.003(2) -0.021(2)
C21 0.028(2) 0.033(2) 0.039(2) -0.0022(18) 0.0009(17) -0.0146(19)
C22 0.078(3) 0.049(3) 0.038(3) -0.017(3) -0.004(2) -0.012(2)
C23 0.080(4) 0.038(3) 0.075(4) -0.026(3) 0.020(3) -0.020(2)
C24 0.051(3) 0.044(3) 0.042(3) -0.013(2) 0.004(2) -0.019(2)
C25 0.030(2) 0.044(2) 0.030(2) -0.0087(19) 0.0083(17) -0.0143(19)
C26 0.038(2) 0.036(2) 0.048(3) -0.012(2) 0.015(2) -0.020(2)
C27 0.034(2) 0.033(2) 0.032(2) -0.0085(18) 0.0020(17) -0.0095(18)
C28 0.038(2) 0.032(2) 0.039(2) -0.0132(19) 0.0133(19) -0.0166(19)
C29 0.052(3) 0.046(3) 0.038(2) -0.020(2) 0.008(2) -0.015(2)
C30 0.071(3) 0.040(3) 0.039(3) -0.024(2) 0.016(2) -0.008(2)
C31 0.061(3) 0.049(3) 0.048(3) -0.027(2) 0.027(2) -0.027(2)
C32 0.042(3) 0.049(3) 0.051(3) -0.019(2) 0.018(2) -0.028(2)
C33 0.039(2) 0.035(2) 0.043(2) -0.013(2) 0.014(2) -0.019(2)
C34 0.062(3) 0.074(4) 0.049(3) -0.025(3) 0.001(2) -0.002(3)
C35 0.084(4) 0.075(4) 0.059(3) -0.052(3) 0.036(3) -0.029(3)
C36 0.034(2) 0.045(3) 0.052(3) -0.010(2) 0.010(2) -0.016(2)
C37 0.029(2) 0.031(2) 0.029(2) -0.0097(17) 0.0024(16) -0.0110(17)
C38 0.033(2) 0.044(2) 0.026(2) -0.0203(19) 0.0000(17) -0.0073(18)
C39 0.034(2) 0.054(3) 0.036(2) -0.021(2) 0.0121(19) -0.013(2)
C40 0.038(2) 0.047(3) 0.032(2) -0.010(2) 0.0071(18) -0.012(2)
C41 0.043(2) 0.039(2) 0.036(2) -0.017(2) 0.0072(19) -0.0144(19)
C42 0.035(2) 0.035(2) 0.029(2) -0.0154(18) 0.0046(17) -0.0088(18)
C43 0.034(2) 0.043(2) 0.033(2) -0.0206(19) 0.0059(17) -0.0133(19)
C44 0.045(3) 0.089(4) 0.039(3) -0.032(3) 0.003(2) -0.009(2)
C45 0.055(3) 0.069(3) 0.067(3) -0.041(3) 0.019(2) -0.036(3)
C46 0.030(2) 0.047(3) 0.043(2) -0.018(2) 0.0019(18) -0.011(2)
C47 0.041(3) 0.057(3) 0.060(3) -0.007(2) 0.012(2) -0.027(3)
C48 0.159(7) 0.067(4) 0.133(6) 0.038(4) 0.074(5) 0.000(4)
C49 0.095(5) 0.216(9) 0.146(7) -0.011(5) 0.020(5) -0.148(7)
C50 0.098(5) 0.128(6) 0.193(8) -0.048(5) 0.102(5) -0.091(6)
C51 0.039(2) 0.047(3) 0.034(2) -0.025(2) 0.0031(18) -0.0091(19)
C52 0.068(3) 0.070(3) 0.045(3) -0.046(3) 0.009(2) -0.010(2)
C53 0.042(3) 0.058(3) 0.043(3) -0.025(2) 0.004(2) -0.019(2)
C54 0.045(3) 0.041(3) 0.062(3) -0.023(2) -0.005(2) -0.008(2)
C55 0.198(11) 0.135(9) 0.267(15) -0.042(8) -0.072(10) -0.064(9)
C56 0.159(8) 0.068(5) 0.099(6) 0.027(5) -0.062(6) -0.028(5)
C57 0.055(4) 0.054(4) 0.118(6) -0.011(3) -0.005(4) -0.015(4)
C58 0.081(5) 0.060(4) 0.122(6) -0.016(3) 0.014(5) -0.027(4)
C59 0.091(5) 0.106(6) 0.138(7) 0.004(5) 0.017(5) -0.056(5)
C60 0.077(5) 0.088(5) 0.199(9) 0.005(4) -0.067(5) -0.084(6)
C61 0.058(4) 0.040(3) 0.151(7) -0.022(3) -0.019(4) -0.015(4)
Cl1 0.0371(6) 0.0444(6) 0.0488(6) -0.0148(5) 0.0058(5) -0.0244(5)
Cl2 0.0271(5) 0.0455(6) 0.0418(6) -0.0090(5) 0.0069(4) -0.0129(5)
N1 0.0302(18) 0.041(2) 0.0316(18) -0.0074(15) 0.0050(14) -0.0154(15)
N2 0.0297(18) 0.048(2) 0.0301(18) -0.0113(16) 0.0093(14) -0.0139(16)
N3 0.0278(17) 0.0305(18) 0.0268(17) -0.0089(14) 0.0035(13) -0.0083(14)
N4 0.0264(17) 0.0333(18) 0.0348(18) -0.0106(15) 0.0084(14) -0.0139(15)
N5 0.0282(17) 0.0326(18) 0.0271(17) -0.0104(14) 0.0095(14) -0.0103(14)
N6 0.0282(17) 0.0305(18) 0.0330(18) -0.0095(14) 0.0100(14) -0.0088(14)
O1 0.0314(14) 0.0336(15) 0.0264(14) -0.0143(12) 0.0064(11) -0.0099(11)
Ti1 0.0262(4) 0.0337(4) 0.0275(4) -0.0093(3) 0.0058(3) -0.0114(3)

loop_
_atom_type_symbol
_atom_type_description
_atom_type_scat_dispersion_real
_atom_type_scat_dispersion_imag
_atom_type_scat_source
C C 0.0033 0.0016 'International Tables Vol C Tables 4.2.6.8 and 6.1.1.4'
H H 0.0000 0.0000 'International Tables Vol C Tables 4.2.6.8 and 6.1.1.4'
B B 0.0013 0.0007 'International Tables Vol C Tables 4.2.6.8 and 6.1.1.4'
N N 0.0061 0.0033 'International Tables Vol C Tables 4.2.6.8 and 6.1.1.4'
Cl Cl 0.1484 0.1585 'International Tables Vol C Tables 4.2.6.8 and 6.1.1.4'
Ti Ti 0.2776 0.4457 'International Tables Vol C Tables 4.2.6.8 and 6.1.1.4'
O O 0.0106 0.0060 'International Tables Vol C Tables 4.2.6.8 and 6.1.1.4'

loop_
_geom_angle_atom_site_label_1
_geom_angle_atom_site_label_2
_geom_angle_atom_site_label_3
_geom_angle
_geom_angle_publ_flag
N6 B1 N2 107.4(3) ?
N6 B1 N4 110.0(3) ?
N2 B1 N4 109.3(3) ?
N6 B1 H62 109.3(17) ?
N2 B1 H62 111.2(17) ?
N4 B1 H62 109.7(17) ?
N2 C1 C2 109.0(4) ?
N2 C1 H1 125.5 ?
C2 C1 H1 125.5 ?
C1 C2 C3 106.1(4) ?
C1 C2 H2 126.9 ?
C3 C2 H2 126.9 ?
N1 C3 C2 109.2(4) ?
N1 C3 C4 125.5(4) ?
C2 C3 C4 125.3(4) ?
C9 C4 C5 119.4(4) ?
C9 C4 C3 120.2(4) ?
C5 C4 C3 120.0(4) ?
C4 C5 C6 118.4(4) ?
C4 C5 C10 121.9(4) ?
C6 C5 C10 119.7(4) ?
C7 C6 C5 122.7(4) ?
C7 C6 H6 118.7 ?
C5 C6 H6 118.7 ?
C8 C7 C6 117.4(4) ?
C8 C7 C11 120.9(5) ?
C6 C7 C11 121.7(5) ?
C7 C8 C9 122.4(5) ?
C7 C8 H8 118.8 ?
C9 C8 H8 118.8 ?
C8 C9 C4 119.5(4) ?
C8 C9 C12 119.5(5) ?
C4 C9 C12 121.0(4) ?
C5 C10 H10A 109.5 ?
C5 C10 H10B 109.5 ?
H10A C10 H10B 109.5 ?
C5 C10 H10C 109.5 ?
H10A C10 H10C 109.5 ?
H10B C10 H10C 109.5 ?
C7 C11 H11A 109.5 ?
C7 C11 H11B 109.5 ?
H11A C11 H11B 109.5 ?
C7 C11 H11C 109.5 ?
H11A C11 H11C 109.5 ?
H11B C11 H11C 109.5 ?
C9 C12 H12A 109.5 ?
C9 C12 H12B 109.5 ?
H12A C12 H12B 109.5 ?
C9 C12 H12C 109.5 ?
H12A C12 H12C 109.5 ?
H12B C12 H12C 109.5 ?
N4 C13 C14 108.8(3) ?
N4 C13 H13 125.6 ?
C14 C13 H13 125.6 ?
C13 C14 C15 106.3(3) ?
C13 C14 H14 126.8 ?
C15 C14 H14 126.8 ?
N3 C15 C14 109.0(3) ?
N3 C15 C16 125.3(3) ?
C14 C15 C16 125.3(3) ?
C17 C16 C21 118.6(4) ?
C17 C16 C15 123.4(4) ?
C21 C16 C15 117.8(3) ?
C18 C17 C16 119.3(4) ?
C18 C17 C22 119.1(4) ?
C16 C17 C22 121.6(4) ?
C17 C18 C19 122.1(4) ?
C17 C18 H18 118.9 ?
C19 C18 H18 118.9 ?
C20 C19 C18 117.9(4) ?
C20 C19 C23 121.3(4) ?
C18 C19 C23 120.9(4) ?
C19 C20 C21 121.6(4) ?
C19 C20 H20 119.2 ?
C21 C20 H20 119.2 ?
C20 C21 C16 120.2(4) ?
C20 C21 C24 119.9(4) ?
C16 C21 C24 119.8(4) ?
C17 C22 H22A 109.5 ?
C17 C22 H22B 109.5 ?
H22A C22 H22B 109.5 ?
C17 C22 H22C 109.5 ?
H22A C22 H22C 109.5 ?
H22B C22 H22C 109.5 ?
C19 C23 H23A 109.5 ?
C19 C23 H23B 109.5 ?
H23A C23 H23B 109.5 ?
C19 C23 H23C 109.5 ?
H23A C23 H23C 109.5 ?
H23B C23 H23C 109.5 ?
C21 C24 H24A 109.5 ?
C21 C24 H24B 109.5 ?
H24A C24 H24B 109.5 ?
C21 C24 H24C 109.5 ?
H24A C24 H24C 109.5 ?
H24B C24 H24C 109.5 ?
N5 C25 C26 111.1(3) ?
N5 C25 H25 124.4 ?
C26 C25 H25 124.4 ?
C25 C26 C27 105.7(3) ?
C25 C26 H26 127.1 ?
C27 C26 H26 127.1 ?
N6 C27 C26 107.2(3) ?
N6 C27 C28 121.8(3) ?
C26 C27 C28 130.9(4) ?
C29 C28 C33 120.4(4) ?
C29 C28 C27 119.1(4) ?
C33 C28 C27 120.5(4) ?
C30 C29 C28 118.5(4) ?
C30 C29 C34 120.1(4) ?
C28 C29 C34 121.3(4) ?
C31 C30 C29 122.3(4) ?
C31 C30 H30 118.9 ?
C29 C30 H30 118.9 ?
C32 C31 C30 118.4(4) ?
C32 C31 C35 120.5(4) ?
C30 C31 C35 121.1(4) ?
C31 C32 C33 122.3(4) ?
C31 C32 H32 118.9 ?
C33 C32 H32 118.9 ?
C32 C33 C28 118.2(4) ?
C32 C33 C36 120.1(4) ?
C28 C33 C36 121.7(3) ?
C29 C34 H34A 109.5 ?
C29 C34 H34B 109.5 ?
H34A C34 H34B 109.5 ?
C29 C34 H34C 109.5 ?
H34A C34 H34C 109.5 ?
H34B C34 H34C 109.5 ?
C31 C35 H35A 109.5 ?
C31 C35 H35B 109.5 ?
H35A C35 H35B 109.5 ?
C31 C35 H35C 109.5 ?
H35A C35 H35C 109.5 ?
H35B C35 H35C 109.5 ?
C33 C36 H36A 109.5 ?
C33 C36 H36B 109.5 ?
H36A C36 H36B 109.5 ?
C33 C36 H36C 109.5 ?
H36A C36 H36C 109.5 ?
H36B C36 H36C 109.5 ?
O1 C37 C42 120.9(3) ?
O1 C37 C38 119.1(3) ?
C42 C37 C38 120.0(3) ?
C39 C38 C37 116.1(3) ?
C39 C38 C51 119.2(3) ?
C37 C38 C51 124.5(3) ?
C40 C39 C38 123.7(4) ?
C40 C39 H39 118.1 ?
C38 C39 H39 118.1 ?
C39 C40 C41 116.5(4) ?
C39 C40 C47 122.9(4) ?
C41 C40 C47 120.6(4) ?
C40 C41 C42 123.5(4) ?
C40 C41 H41 118.2 ?
C42 C41 H41 118.2 ?
C41 C42 C37 116.1(3) ?
C41 C42 C43 116.1(3) ?
C37 C42 C43 126.9(3) ?
C46 C43 C44 107.8(3) ?
C46 C43 C45 106.9(3) ?
C44 C43 C45 108.8(3) ?
C46 C43 C42 116.0(3) ?
C44 C43 C42 105.3(3) ?
C45 C43 C42 111.8(3) ?
C43 C44 H44A 109.5 ?
C43 C44 H44B 109.5 ?
H44A C44 H44B 109.5 ?
C43 C44 H44C 109.5 ?
H44A C44 H44C 109.5 ?
H44B C44 H44C 109.5 ?
C43 C45 H45A 109.5 ?
C43 C45 H45B 109.5 ?
H45A C45 H45B 109.5 ?
C43 C45 H45C 109.5 ?
H45A C45 H45C 109.5 ?
H45B C45 H45C 109.5 ?
C43 C46 H46A 109.5 ?
C43 C46 H46B 109.5 ?
H46A C46 H46B 109.5 ?
C43 C46 H46C 109.5 ?
H46A C46 H46C 109.5 ?
H46B C46 H46C 109.5 ?
C48 C47 C49 112.5(6) ?
C48 C47 C50 107.3(5) ?
C49 C47 C50 105.2(5) ?
C48 C47 C40 108.7(4) ?
C49 C47 C40 110.9(4) ?
C50 C47 C40 112.4(4) ?
C47 C48 H48A 109.5 ?
C47 C48 H48B 109.5 ?
H48A C48 H48B 109.5 ?
C47 C48 H48C 109.5 ?
H48A C48 H48C 109.5 ?
H48B C48 H48C 109.5 ?
C47 C49 H49A 109.5 ?
C47 C49 H49B 109.5 ?
H49A C49 H49B 109.5 ?
C47 C49 H49C 109.5 ?
H49A C49 H49C 109.5 ?
H49B C49 H49C 109.5 ?
C47 C50 H50A 109.5 ?
C47 C50 H50B 109.5 ?
H50A C50 H50B 109.5 ?
C47 C50 H50C 109.5 ?
H50A C50 H50C 109.5 ?
H50B C50 H50C 109.5 ?
C53 C51 C54 110.5(3) ?
C53 C51 C38 112.7(3) ?
C54 C51 C38 110.8(3) ?
C53 C51 C52 106.9(3) ?
C54 C51 C52 106.2(3) ?
C38 C51 C52 109.4(3) ?
C51 C52 H52A 109.5 ?
C51 C52 H52B 109.5 ?
H52A C52 H52B 109.5 ?
C51 C52 H52C 109.5 ?
H52A C52 H52C 109.5 ?
H52B C52 H52C 109.5 ?
C51 C53 H53A 109.5 ?
C51 C53 H53B 109.5 ?
H53A C53 H53B 109.5 ?
C51 C53 H53C 109.5 ?
H53A C53 H53C 109.5 ?
H53B C53 H53C 109.5 ?
C51 C54 H54A 109.5 ?
C51 C54 H54B 109.5 ?
H54A C54 H54B 109.5 ?
C51 C54 H54C 109.5 ?
H54A C54 H54C 109.5 ?
H54B C54 H54C 109.5 ?
C56 C55 H55A 109.5 ?
C56 C55 H55B 109.5 ?
H55A C55 H55B 109.5 ?
C56 C55 H55C 109.5 ?
H55A C55 H55C 109.5 ?
H55B C55 H55C 109.5 ?
C55 C56 C57 118.0(11) ?
C55 C56 C61 121.3(10) ?
C57 C56 C61 120.7(7) ?
C58 C57 C56 114.4(7) ?
C58 C57 H57 122.8 ?
C56 C57 H57 122.8 ?
C57 C58 C59 126.3(8) ?
C57 C58 H58 116.8 ?
C59 C58 H58 116.8 ?
C60 C59 C58 121.5(9) ?
C60 C59 H59 119.2 ?
C58 C59 H59 119.2 ?
C59 C60 C61 118.2(9) ?
C59 C60 H60 120.9 ?
C61 C60 H60 120.9 ?
C60 C61 C56 118.8(7) ?
C60 C61 H61 120.6 ?
C56 C61 H61 120.6 ?
C3 N1 N2 105.7(3) ?
C3 N1 Ti1 137.6(3) ?
N2 N1 Ti1 116.5(2) yes
C1 N2 N1 110.0(3) ?
C1 N2 B1 127.6(3) ?
N1 N2 B1 122.3(3) ?
C15 N3 N4 106.2(3) ?
C15 N3 Ti1 134.8(2) ?
N4 N3 Ti1 118.8(2) yes
C13 N4 N3 109.7(3) ?
C13 N4 B1 127.8(3) ?
N3 N4 B1 121.1(3) ?
C25 N5 N6 105.3(3) ?
C25 N5 Ti1 130.4(2) ?
N6 N5 Ti1 124.3(2) yes
C27 N6 N5 110.6(3) ?
C27 N6 B1 131.7(3) ?
N5 N6 B1 116.6(3) ?
C37 O1 Ti1 144.4(2) yes
O1 Ti1 N5 90.95(11) yes
O1 Ti1 N3 95.71(11) yes
N5 Ti1 N3 87.86(11) yes
O1 Ti1 Cl1 102.11(8) yes
N5 Ti1 Cl1 166.94(8) yes
N3 Ti1 Cl1 90.67(8) yes
O1 Ti1 Cl2 94.48(8) yes
N5 Ti1 Cl2 84.10(8) yes
N3 Ti1 Cl2 167.12(8) yes
Cl1 Ti1 Cl2 94.88(4) yes
O1 Ti1 N1 168.01(11) yes
N5 Ti1 N1 78.15(11) yes
N3 Ti1 N1 79.07(11) yes
Cl1 Ti1 N1 88.82(9) yes
Cl2 Ti1 N1 89.41(8) yes

loop_
_geom_bond_atom_site_label_1
_geom_bond_atom_site_label_2
_geom_bond_distance
_geom_bond_publ_flag
B1 N6 1.525(5) yes
B1 N2 1.529(5) yes
B1 N4 1.535(5) yes
B1 H62 1.08(3) ?
C1 N2 1.330(5) ?
C1 C2 1.354(6) ?
C1 H1 0.9500 ?
C2 C3 1.399(6) ?
C2 H2 0.9500 ?
C3 N1 1.352(5) ?
C3 C4 1.485(6) ?
C4 C9 1.394(6) ?
C4 C5 1.395(5) ?
C5 C6 1.395(6) ?
C5 C10 1.487(6) ?
C6 C7 1.377(6) ?
C6 H6 0.9500 ?
C7 C8 1.370(6) ?
C7 C11 1.518(6) ?
C8 C9 1.381(6) ?
C8 H8 0.9500 ?
C9 C12 1.512(6) ?
C10 H10A 0.9800 ?
C10 H10B 0.9800 ?
C10 H10C 0.9800 ?
C11 H11A 0.9800 ?
C11 H11B 0.9800 ?
C11 H11C 0.9800 ?
C12 H12A 0.9800 ?
C12 H12B 0.9800 ?
C12 H12C 0.9800 ?
C13 N4 1.339(4) ?
C13 C14 1.359(5) ?
C13 H13 0.9500 ?
C14 C15 1.391(5) ?
C14 H14 0.9500 ?
C15 N3 1.360(4) ?
C15 C16 1.474(5) ?
C16 C17 1.395(5) ?
C16 C21 1.407(5) ?
C17 C18 1.381(5) ?
C17 C22 1.509(5) ?
C18 C19 1.394(6) ?
C18 H18 0.9500 ?
C19 C20 1.373(5) ?
C19 C23 1.515(5) ?
C20 C21 1.376(5) ?
C20 H20 0.9500 ?
C21 C24 1.506(5) ?
C22 H22A 0.9800 ?
C22 H22B 0.9800 ?
C22 H22C 0.9800 ?
C23 H23A 0.9800 ?
C23 H23B 0.9800 ?
C23 H23C 0.9800 ?
C24 H24A 0.9800 ?
C24 H24B 0.9800 ?
C24 H24C 0.9800 ?
C25 N5 1.346(4) ?
C25 C26 1.368(5) ?
C25 H25 0.9500 ?
C26 C27 1.388(5) ?
C26 H26 0.9500 ?
C27 N6 1.345(4) ?
C27 C28 1.481(5) ?
C28 C29 1.399(5) ?
C28 C33 1.401(5) ?
C29 C30 1.391(6) ?
C29 C34 1.513(6) ?
C30 C31 1.374(6) ?
C30 H30 0.9500 ?
C31 C32 1.371(6) ?
C31 C35 1.527(6) ?
C32 C33 1.398(5) ?
C32 H32 0.9500 ?
C33 C36 1.494(5) ?
C34 H34A 0.9800 ?
C34 H34B 0.9800 ?
C34 H34C 0.9800 ?
C35 H35A 0.9800 ?
C35 H35B 0.9800 ?
C35 H35C 0.9800 ?
C36 H36A 0.9800 ?
C36 H36B 0.9800 ?
C36 H36C 0.9800 ?
C37 O1 1.376(4) ?
C37 C42 1.414(5) ?
C37 C38 1.414(5) ?
C38 C39 1.395(5) ?
C38 C51 1.545(5) ?
C39 C40 1.364(5) ?
C39 H39 0.9500 ?
C40 C41 1.387(5) ?
C40 C47 1.529(6) ?
C41 C42 1.388(5) ?
C41 H41 0.9500 ?
C42 C43 1.554(5) ?
C43 C46 1.526(5) ?
C43 C44 1.529(5) ?
C43 C45 1.533(5) ?
C44 H44A 0.9800 ?
C44 H44B 0.9800 ?
C44 H44C 0.9800 ?
C45 H45A 0.9800 ?
C45 H45B 0.9800 ?
C45 H45C 0.9800 ?
C46 H46A 0.9800 ?
C46 H46B 0.9800 ?
C46 H46C 0.9800 ?
C47 C48 1.476(7) ?
C47 C49 1.486(7) ?
C47 C50 1.508(7) ?
C48 H48A 0.9800 ?
C48 H48B 0.9800 ?
C48 H48C 0.9800 ?
C49 H49A 0.9800 ?
C49 H49B 0.9800 ?
C49 H49C 0.9800 ?
C50 H50A 0.9800 ?
C50 H50B 0.9800 ?
C50 H50C 0.9800 ?
C51 C53 1.526(5) ?
C51 C54 1.531(5) ?
C51 C52 1.548(5) ?
C52 H52A 0.9800 ?
C52 H52B 0.9800 ?
C52 H52C 0.9800 ?
C53 H53A 0.9800 ?
C53 H53B 0.9800 ?
C53 H53C 0.9800 ?
C54 H54A 0.9800 ?
C54 H54B 0.9800 ?
C54 H54C 0.9800 ?
C55 C56 1.340(11) ?
C55 H55A 0.9800 ?
C55 H55B 0.9800 ?
C55 H55C 0.9800 ?
C56 C57 1.417(10) ?
C56 C61 1.424(11) ?
C57 C58 1.287(8) ?
C57 H57 0.9500 ?
C58 C59 1.376(9) ?
C58 H58 0.9500 ?
C59 C60 1.298(9) ?
C59 H59 0.9500 ?
C60 C61 1.393(9) ?
C60 H60 0.9500 ?
C61 H61 0.9500 ?
Cl1 Ti1 2.2350(12) yes
Cl2 Ti1 2.2719(12) yes
N1 N2 1.379(4) ?
N1 Ti1 2.302(3) yes
N3 N4 1.370(4) ?
N3 Ti1 2.196(3) yes
N5 N6 1.368(4) ?
N5 Ti1 2.171(3) yes
O1 Ti1 1.806(2) yes

loop_
_geom_torsion_atom_site_label_1
_geom_torsion_atom_site_label_2
_geom_torsion_atom_site_label_3
_geom_torsion_atom_site_label_4
_geom_torsion
N2 C1 C2 C3 -0.2(5)
C1 C2 C3 N1 -0.3(5)
C1 C2 C3 C4 177.3(4)
N1 C3 C4 C9 90.6(5)
C2 C3 C4 C9 -86.6(6)
N1 C3 C4 C5 -96.5(5)
C2 C3 C4 C5 86.3(5)
C9 C4 C5 C6 -4.9(6)
C3 C4 C5 C6 -177.9(3)
C9 C4 C5 C10 172.1(4)
C3 C4 C5 C10 -0.9(6)
C4 C5 C6 C7 1.0(6)
C10 C5 C6 C7 -176.1(4)
C5 C6 C7 C8 2.3(6)
C5 C6 C7 C11 -177.8(4)
C6 C7 C8 C9 -1.6(7)
C11 C7 C8 C9 178.4(4)
C7 C8 C9 C4 -2.2(7)
C7 C8 C9 C12 177.4(4)
C5 C4 C9 C8 5.5(6)
C3 C4 C9 C8 178.5(4)
C5 C4 C9 C12 -174.1(4)
C3 C4 C9 C12 -1.1(6)
N4 C13 C14 C15 -0.3(4)
C13 C14 C15 N3 0.6(4)
C13 C14 C15 C16 -171.9(4)
N3 C15 C16 C17 98.1(5)
C14 C15 C16 C17 -90.7(5)
N3 C15 C16 C21 -87.2(5)
C14 C15 C16 C21 84.0(5)
C21 C16 C17 C18 4.9(5)
C15 C16 C17 C18 179.6(4)
C21 C16 C17 C22 -174.4(4)
C15 C16 C17 C22 0.2(6)
C16 C17 C18 C19 -0.7(6)
C22 C17 C18 C19 178.7(4)
C17 C18 C19 C20 -3.1(6)
C17 C18 C19 C23 177.1(4)
C18 C19 C20 C21 2.7(6)
C23 C19 C20 C21 -177.6(4)
C19 C20 C21 C16 1.6(6)
C19 C20 C21 C24 -176.8(4)
C17 C16 C21 C20 -5.4(5)
C15 C16 C21 C20 179.6(3)
C17 C16 C21 C24 173.0(3)
C15 C16 C21 C24 -2.0(5)
N5 C25 C26 C27 0.0(5)
C25 C26 C27 N6 0.6(4)
C25 C26 C27 C28 -178.8(4)
N6 C27 C28 C29 -102.2(4)
C26 C27 C28 C29 77.2(6)
N6 C27 C28 C33 76.0(5)
C26 C27 C28 C33 -104.6(5)
C33 C28 C29 C30 0.2(6)
C27 C28 C29 C30 178.5(4)
C33 C28 C29 C34 -176.7(4)
C27 C28 C29 C34 1.6(6)
C28 C29 C30 C31 -0.4(6)
C34 C29 C30 C31 176.5(4)
C29 C30 C31 C32 0.9(6)
C29 C30 C31 C35 -177.5(4)
C30 C31 C32 C33 -1.2(6)
C35 C31 C32 C33 177.2(4)
C31 C32 C33 C28 1.1(6)
C31 C32 C33 C36 -177.9(4)
C29 C28 C33 C32 -0.5(6)
C27 C28 C33 C32 -178.8(3)
C29 C28 C33 C36 178.4(4)
C27 C28 C33 C36 0.2(6)
O1 C37 C38 C39 156.0(3)
C42 C37 C38 C39 -20.8(5)
O1 C37 C38 C51 -29.7(5)
C42 C37 C38 C51 153.5(3)
C37 C38 C39 C40 5.3(6)
C51 C38 C39 C40 -169.3(4)
C38 C39 C40 C41 9.7(6)
C38 C39 C40 C47 -171.7(4)
C39 C40 C41 C42 -10.2(6)
C47 C40 C41 C42 171.2(4)
C40 C41 C42 C37 -4.5(6)
C40 C41 C42 C43 165.5(4)
O1 C37 C42 C41 -156.4(3)
C38 C37 C42 C41 20.4(5)
O1 C37 C42 C43 34.8(5)
C38 C37 C42 C43 -148.4(4)
C41 C42 C43 C46 161.8(3)
C37 C42 C43 C46 -29.5(5)
C41 C42 C43 C44 -79.2(4)
C37 C42 C43 C44 89.6(4)
C41 C42 C43 C45 38.8(5)
C37 C42 C43 C45 -152.4(4)
C39 C40 C47 C48 110.5(6)
C41 C40 C47 C48 -70.9(6)
C39 C40 C47 C49 -125.4(6)
C41 C40 C47 C49 53.1(6)
C39 C40 C47 C50 -8.0(7)
C41 C40 C47 C50 170.5(5)
C39 C38 C51 C53 -89.7(4)
C37 C38 C51 C53 96.1(4)
C39 C38 C51 C54 145.9(4)
C37 C38 C51 C54 -28.3(5)
C39 C38 C51 C52 29.1(5)
C37 C38 C51 C52 -145.0(4)
C55 C56 C57 C58 -177.6(7)
C61 C56 C57 C58 0.1(9)
C56 C57 C58 C59 0.9(10)
C57 C58 C59 C60 -2.7(11)
C58 C59 C60 C61 3.1(10)
C59 C60 C61 C56 -2.2(9)
C55 C56 C61 C60 178.1(7)
C57 C56 C61 C60 0.6(9)
C2 C3 N1 N2 0.7(4)
C4 C3 N1 N2 -176.9(4)
C2 C3 N1 Ti1 -174.2(3)
C4 C3 N1 Ti1 8.2(7)
C2 C1 N2 N1 0.6(5)
C2 C1 N2 B1 176.6(4)
C3 N1 N2 C1 -0.8(4)
Ti1 N1 N2 C1 175.3(3)
C3 N1 N2 B1 -177.0(3)
Ti1 N1 N2 B1 -0.9(4)
N6 B1 N2 C1 -113.5(4)
N4 B1 N2 C1 127.3(4)
N6 B1 N2 N1 62.0(4)
N4 B1 N2 N1 -57.2(4)
C14 C15 N3 N4 -0.7(4)
C16 C15 N3 N4 171.8(3)
C14 C15 N3 Ti1 173.2(3)
C16 C15 N3 Ti1 -14.3(6)
C14 C13 N4 N3 -0.1(4)
C14 C13 N4 B1 166.2(4)
C15 N3 N4 C13 0.5(4)
Ti1 N3 N4 C13 -174.5(2)
C15 N3 N4 B1 -167.0(3)
Ti1 N3 N4 B1 18.0(4)
N6 B1 N4 C13 125.7(4)
N2 B1 N4 C13 -116.7(4)
N6 B1 N4 N3 -69.3(4)
N2 B1 N4 N3 48.3(4)
C26 C25 N5 N6 -0.7(4)
C26 C25 N5 Ti1 -179.7(3)
C26 C27 N6 N5 -1.1(4)
C28 C27 N6 N5 178.4(3)
C26 C27 N6 B1 -168.7(4)
C28 C27 N6 B1 10.8(6)
C25 N5 N6 C27 1.1(4)
Ti1 N5 N6 C27 -179.8(2)
C25 N5 N6 B1 170.7(3)
Ti1 N5 N6 B1 -10.1(4)
N2 B1 N6 C27 110.9(4)
N4 B1 N6 C27 -130.2(4)
N2 B1 N6 N5 -56.0(4)
N4 B1 N6 N5 62.8(4)
C42 C37 O1 Ti1 92.2(5)
C38 C37 O1 Ti1 -84.6(5)
C37 O1 Ti1 N5 -59.6(4)
C37 O1 Ti1 N3 -147.6(4)
C37 O1 Ti1 Cl1 120.5(4)
C37 O1 Ti1 Cl2 24.5(4)
C37 O1 Ti1 N1 -84.1(7)
C25 N5 Ti1 O1 55.6(3)
N6 N5 Ti1 O1 -123.3(3)
C25 N5 Ti1 N3 151.3(3)
N6 N5 Ti1 N3 -27.6(3)
C25 N5 Ti1 Cl1 -125.0(4)
N6 N5 Ti1 Cl1 56.2(5)
C25 N5 Ti1 Cl2 -38.8(3)
N6 N5 Ti1 Cl2 142.3(3)
C25 N5 Ti1 N1 -129.4(3)
N6 N5 Ti1 N1 51.7(3)
C15 N3 Ti1 O1 -59.6(3)
N4 N3 Ti1 O1 113.7(2)
C15 N3 Ti1 N5 -150.3(3)
N4 N3 Ti1 N5 22.9(2)
C15 N3 Ti1 Cl1 42.7(3)
N4 N3 Ti1 Cl1 -144.1(2)
C15 N3 Ti1 Cl2 158.3(3)
N4 N3 Ti1 Cl2 -28.4(5)
C15 N3 Ti1 N1 131.3(3)
N4 N3 Ti1 N1 -55.4(2)
C3 N1 Ti1 O1 155.7(5)
N2 N1 Ti1 O1 -18.8(7)
C3 N1 Ti1 N5 130.7(4)
N2 N1 Ti1 N5 -43.8(2)
C3 N1 Ti1 N3 -139.2(4)
N2 N1 Ti1 N3 46.3(2)
C3 N1 Ti1 Cl1 -48.3(4)
N2 N1 Ti1 Cl1 137.2(2)
C3 N1 Ti1 Cl2 46.6(4)
N2 N1 Ti1 Cl2 -127.9(2)
